data_7120881
loop_
_publ_author_name
'Ara, I.'
'Garc\'ia-Monforte, M. A.'
'Gonz\'alez, R.'
'Falvello, L. R.'
'Tom\'as, M.'

_publ_section_title
;
 A route to small clusters: a twisted half-hexagram-shaped M4(OH)4 cluster
 and its capacity for hosting closed-shell metals
;
_journal_name_full 'Chemical Communications'
_journal_paper_doi 10.1039/C7CC07712B
_journal_year 2017
_chemical_formula_moiety
;
(C16 H36 N 1+)2, C48 H4 Cl40 O4 Pt4, 2(C3 H6 O)
;
_chemical_formula_sum 'C86 H88 Cl40 N2 O6 Pt4'
_chemical_formula_weight 3443.94
_chemical_name_common 'Local reference Estr. 1039, "Pt4"'
_chemical_name_systematic 'compound 1'
_space_group_crystal_system orthorhombic
_space_group_IT_number 33
_space_group_name_Hall 'P 2c -2n'
_space_group_name_H-M_alt 'P n a 21'
_symmetry_space_group_name_Hall 'P 2c -2n'
_symmetry_space_group_name_H-M 'P n a 21'
_atom_sites_solution_hydrogens geom
_atom_sites_solution_primary direct
_atom_sites_solution_secondary difmap
_audit_creation_method SHELXL-2014/7
_audit_update_record
;
2016-03-09 deposited with the CCDC.
2017-11-13 downloaded from the CCDC.
;
_cell_angle_alpha 90
_cell_angle_beta 90
_cell_angle_gamma 90
_cell_formula_units_Z 4
_cell_length_a 50.3157(9)
_cell_length_b 13.2707(2)
_cell_length_c 17.5344(2)
_cell_measurement_reflns_used 37443
_cell_measurement_temperature 173(1)
_cell_measurement_theta_max 30.1140
_cell_measurement_theta_min 4.2050
_cell_volume 11708.1(3)
_computing_cell_refinement
;
CrysAlisPro, Agilent Technologies,
Version 1.171.37.35 (release 13-08-2014 CrysAlis171 .NET)
(compiled Aug 13 2014,18:06:01)
;
_computing_data_collection
;
CrysAlisPro, Agilent Technologies,
Version 1.171.37.35 (release 13-08-2014 CrysAlis171 .NET)
(compiled Aug 13 2014,18:06:01)
;
_computing_data_reduction
;
CrysAlisPro, Agilent Technologies,
Version 1.171.37.35 (release 13-08-2014 CrysAlis171 .NET)
(compiled Aug 13 2014,18:06:01)
;
_computing_molecular_graphics
;
Diamond v3.2k
Brandenburg, K. (2006). <i>DIAMOND</i>. Crystal Impact GbR, Bonn, Germany. 
;
_computing_publication_material 'SHELXL-2014/7 (Sheldrick, 2014)'
_computing_structure_refinement 'SHELXL-2014/7 (Sheldrick, 2014)'
_computing_structure_solution
;
SIR-92
Altomare, A., Cascarano, G., Giacovazzo, C., Guagliardi, A., Burla, M. C.,
Polidori, G. & Camalli, M. (1994). <i>J. Appl. Cryst.</i> <b>27</b>, 435.
;
_diffrn_ambient_temperature 173(1)
_diffrn_detector 'CCD plate'
_diffrn_detector_area_resol_mean 16.0655
_diffrn_detector_type Sapphire3
_diffrn_measured_fraction_theta_full 0.993
_diffrn_measured_fraction_theta_max 0.993
_diffrn_measurement_device 'four-circle diffractometer'
_diffrn_measurement_device_type 'Xcalibur, Sapphire3'
_diffrn_measurement_method '\w scans'
_diffrn_radiation_monochromator graphite
_diffrn_radiation_probe x-ray
_diffrn_radiation_type MoK\a
_diffrn_radiation_wavelength 0.71073
_diffrn_reflns_av_R_equivalents 0.0387
_diffrn_reflns_av_unetI/netI 0.0464
_diffrn_reflns_Laue_measured_fraction_full 0.993
_diffrn_reflns_Laue_measured_fraction_max 0.993
_diffrn_reflns_limit_h_max 65
_diffrn_reflns_limit_h_min -61
_diffrn_reflns_limit_k_max 17
_diffrn_reflns_limit_k_min -17
_diffrn_reflns_limit_l_max 22
_diffrn_reflns_limit_l_min -22
_diffrn_reflns_number 76053
_diffrn_reflns_point_group_measured_fraction_full 0.979
_diffrn_reflns_point_group_measured_fraction_max 0.979
_diffrn_reflns_theta_full 27.500
_diffrn_reflns_theta_max 27.500
_diffrn_reflns_theta_min 4.804
_diffrn_source 'Enhance (Mo) X-ray Source'
_exptl_absorpt_coefficient_mu 5.726
_exptl_absorpt_correction_T_max 0.703
_exptl_absorpt_correction_T_min 0.247
_exptl_absorpt_correction_type analytical
_exptl_absorpt_process_details
;
CrysAlisPro, Agilent Technologies,
Version 1.171.37.35 (release 13-08-2014 CrysAlis171 .NET)
(compiled Aug 13 2014,18:06:01)
Analytical numeric absorption correction using a multifaceted crystal
            model based on expressions derived by R.C. Clark & J.S. Reid.
(Clark, R. C. & Reid, J. S. (1995). Acta Cryst. A51, 887-897)
Multi-scan absorption correction using spherical harmonics,
 implemented in SCALE3 ABSPACK scaling algorithm.
;
_exptl_crystal_colour yellow
_exptl_crystal_density_diffrn 1.954
_exptl_crystal_description needle
_exptl_crystal_F_000 6632
_exptl_crystal_size_max 0.424
_exptl_crystal_size_mid 0.077
_exptl_crystal_size_min 0.065
_refine_diff_density_max 1.840
_refine_diff_density_min -0.635
_refine_diff_density_rms 0.102
_refine_ls_abs_structure_details
;
 Flack x determined using 10963 quotients [(I+)-(I-)]/[(I+)+(I-)]
 (Parsons, Flack and Wagner, Acta Cryst. B69 (2013) 249-259).
;
_refine_ls_abs_structure_Flack -0.0132(16)
_refine_ls_extinction_method none
_refine_ls_goodness_of_fit_ref 1.035
_refine_ls_hydrogen_treatment constr
_refine_ls_matrix_type full
_refine_ls_number_parameters 1255
_refine_ls_number_reflns 26376
_refine_ls_number_restraints 15
_refine_ls_restrained_S_all 1.037
_refine_ls_R_factor_all 0.0305
_refine_ls_R_factor_gt 0.0280
_refine_ls_shift/su_max 0.002
_refine_ls_shift/su_mean 0.000
_refine_ls_structure_factor_coef Fsqd
_refine_ls_weighting_details 'w=1/[\s^2^(Fo^2^)+(0.0200P)^2^] where P=(Fo^2^+2Fc^2^)/3'
_refine_ls_weighting_scheme calc
_refine_ls_wR_factor_gt 0.0556
_refine_ls_wR_factor_ref 0.0567
_reflns_Friedel_coverage 0.909
_reflns_Friedel_fraction_full 0.964
_reflns_Friedel_fraction_max 0.964
_reflns_number_gt 25077
_reflns_number_total 26376
_reflns_threshold_expression 'I > 2\s(I)'
_cod_data_source_file c7cc07712b2.cif
_cod_data_source_block 1
_cod_database_code 7120881
_shelx_shelxl_version_number 2014/7
_shelx_space_group_comment
;
The symmetry employed for this shelxl refinement is uniquely defined
by the following loop, which should always be used as a source of
symmetry information in preference to the above space-group names.
They are only intended as comments.
;
_shelx_estimated_absorpt_t_min 0.195
_shelx_estimated_absorpt_t_max 0.707
_exptl_absorpt_special_details
; 
Both numerical and multi-scan corrections were applied.
;

loop_
_space_group_symop_operation_xyz
'x, y, z'
'-x, -y, z+1/2'
'-x+1/2, y+1/2, z+1/2'
'x+1/2, -y+1/2, z'

loop_
_atom_site_label
_atom_site_type_symbol
_atom_site_fract_x
_atom_site_fract_y
_atom_site_fract_z
_atom_site_U_iso_or_equiv
_atom_site_adp_type
_atom_site_occupancy
_atom_site_site_symmetry_order
_atom_site_calc_flag
_atom_site_refinement_flags_posn
_atom_site_refinement_flags_adp
Pt1 Pt 0.61860(2) 0.29926(2) 0.52497(2) 0.01883(5) Uani 1 1 d . .
Pt2 Pt 0.64115(2) 0.32979(2) 0.35100(2) 0.02163(6) Uani 1 1 d . .
Pt3 Pt 0.62403(2) 0.53784(2) 0.46926(2) 0.02058(6) Uani 1 1 d . .
Pt4 Pt 0.59753(2) 0.46222(2) 0.65184(2) 0.02147(6) Uani 1 1 d . .
O1 O 0.60993(10) 0.2728(3) 0.4156(3) 0.0272(11) Uani 1 1 d . .
O2 O 0.64484(8) 0.3958(3) 0.4615(3) 0.0213(9) Uani 1 1 d . .
O3 O 0.59730(8) 0.4411(3) 0.5292(3) 0.0221(9) Uani 1 1 d . .
O4 O 0.62774(10) 0.3589(3) 0.6269(3) 0.0272(11) Uani 1 1 d . .
C1 C 0.64309(13) 0.1776(5) 0.5178(4) 0.0240(15) Uani 1 1 d . .
C2 C 0.66964(14) 0.1845(5) 0.5417(4) 0.0290(16) Uani 1 1 d . .
C3 C 0.68794(14) 0.1080(5) 0.5288(5) 0.0340(16) Uani 1 1 d . .
C4 C 0.68024(17) 0.0227(5) 0.4905(5) 0.038(2) Uani 1 1 d . .
C5 C 0.65390(15) 0.0115(5) 0.4678(5) 0.0327(17) Uani 1 1 d . .
C6 C 0.63579(14) 0.0866(5) 0.4822(4) 0.0285(16) Uani 1 1 d . .
Cl2 Cl 0.68129(4) 0.29061(14) 0.58946(11) 0.0348(4) Uani 1 1 d . .
Cl3 Cl 0.72039(4) 0.12042(19) 0.55918(15) 0.0579(6) Uani 1 1 d . .
Cl4 Cl 0.70306(5) -0.07286(16) 0.47258(17) 0.0641(7) Uani 1 1 d . .
Cl5 Cl 0.64478(5) -0.09542(14) 0.41934(14) 0.0527(6) Uani 1 1 d . .
Cl6 Cl 0.60356(4) 0.06157(12) 0.45632(11) 0.0355(4) Uani 1 1 d . .
C11 C 0.59026(13) 0.2197(4) 0.5820(4) 0.0212(14) Uani 1 1 d . .
C12 C 0.56397(15) 0.2189(5) 0.5582(4) 0.0277(16) Uani 1 1 d . .
C13 C 0.54378(15) 0.1799(5) 0.6025(4) 0.0312(17) Uani 1 1 d . .
C14 C 0.54871(16) 0.1401(5) 0.6737(5) 0.0348(18) Uani 1 1 d . .
C15 C 0.57497(16) 0.1354(5) 0.6997(4) 0.0308(17) Uani 1 1 d . .
C16 C 0.59503(14) 0.1718(4) 0.6532(4) 0.0275(15) Uani 1 1 d . .
Cl12 Cl 0.55514(3) 0.26517(13) 0.46935(11) 0.0324(4) Uani 1 1 d . .
Cl13 Cl 0.51135(4) 0.17786(16) 0.56851(14) 0.0471(5) Uani 1 1 d . .
Cl14 Cl 0.52337(5) 0.09616(17) 0.72977(14) 0.0575(6) Uani 1 1 d . .
Cl15 Cl 0.58138(5) 0.08642(16) 0.78739(12) 0.0501(5) Uani 1 1 d . .
Cl16 Cl 0.62704(4) 0.15299(13) 0.68722(10) 0.0343(4) Uani 1 1 d . .
C21 C 0.63082(14) 0.2561(5) 0.2578(4) 0.0259(15) Uani 1 1 d . .
C22 C 0.60526(14) 0.2732(5) 0.2261(4) 0.0269(15) Uani 1 1 d . .
C23 C 0.59586(14) 0.2216(5) 0.1629(4) 0.0288(16) Uani 1 1 d . .
C24 C 0.61219(16) 0.1505(5) 0.1265(4) 0.0320(17) Uani 1 1 d . .
C25 C 0.63673(15) 0.1291(5) 0.1572(4) 0.0298(16) Uani 1 1 d . .
C26 C 0.64532(14) 0.1798(5) 0.2226(4) 0.0272(15) Uani 1 1 d . .
Cl22 Cl 0.58453(4) 0.36246(15) 0.26647(11) 0.0392(5) Uani 1 1 d . .
Cl23 Cl 0.56430(4) 0.24267(16) 0.12886(12) 0.0427(5) Uani 1 1 d . .
Cl24 Cl 0.60139(5) 0.09087(17) 0.04504(13) 0.0530(6) Uani 1 1 d . .
Cl25 Cl 0.65645(4) 0.03803(15) 0.11588(13) 0.0458(5) Uani 1 1 d . .
Cl26 Cl 0.67530(4) 0.14381(14) 0.26389(12) 0.0376(4) Uani 1 1 d . .
C31 C 0.67190(14) 0.3971(5) 0.3022(4) 0.0271(15) Uani 1 1 d . .
C32 C 0.67022(15) 0.4668(5) 0.2416(4) 0.0296(16) Uani 1 1 d . .
C33 C 0.69154(17) 0.5206(5) 0.2130(4) 0.0351(18) Uani 1 1 d . .
C34 C 0.71674(16) 0.5091(5) 0.2473(5) 0.0351(18) Uani 1 1 d . .
C35 C 0.71947(15) 0.4426(5) 0.3073(4) 0.0345(18) Uani 1 1 d . .
C36 C 0.69768(14) 0.3869(5) 0.3318(4) 0.0290(16) Uani 1 1 d . .
Cl32 Cl 0.63964(4) 0.48829(14) 0.19975(11) 0.0376(4) Uani 1 1 d . .
Cl33 Cl 0.68839(5) 0.60139(15) 0.13775(12) 0.0519(6) Uani 1 1 d . .
Cl34 Cl 0.74369(5) 0.57569(18) 0.21398(15) 0.0586(6) Uani 1 1 d . .
Cl35 Cl 0.75007(4) 0.43093(16) 0.35240(15) 0.0484(5) Uani 1 1 d . .
Cl36 Cl 0.70337(4) 0.29961(14) 0.40454(11) 0.0367(4) Uani 1 1 d . .
C41 C 0.60261(13) 0.6585(5) 0.4947(4) 0.0238(15) Uani 1 1 d . .
C42 C 0.57621(14) 0.6684(5) 0.4725(5) 0.0293(15) Uani 1 1 d . .
C43 C 0.56079(15) 0.7520(5) 0.4906(5) 0.0364(18) Uani 1 1 d . .
C44 C 0.57169(16) 0.8281(5) 0.5349(5) 0.0367(19) Uani 1 1 d . .
C45 C 0.59750(16) 0.8197(5) 0.5619(4) 0.0317(17) Uani 1 1 d . .
C46 C 0.61216(15) 0.7354(5) 0.5414(4) 0.0279(16) Uani 1 1 d . .
Cl42 Cl 0.56122(4) 0.57227(14) 0.42031(12) 0.0374(4) Uani 1 1 d . .
Cl43 Cl 0.52878(4) 0.76257(18) 0.45742(17) 0.0622(7) Uani 1 1 d . .
Cl44 Cl 0.55276(5) 0.93240(15) 0.55891(16) 0.0597(7) Uani 1 1 d . .
Cl45 Cl 0.61057(5) 0.91131(13) 0.61992(12) 0.0475(5) Uani 1 1 d . .
Cl46 Cl 0.64439(4) 0.72621(14) 0.57650(12) 0.0382(5) Uani 1 1 d . .
C51 C 0.64943(14) 0.6188(4) 0.4072(4) 0.0243(15) Uani 1 1 d . .
C52 C 0.67654(14) 0.6234(5) 0.4247(4) 0.0254(15) Uani 1 1 d . .
C53 C 0.69499(14) 0.6813(5) 0.3842(4) 0.0282(16) Uani 1 1 d . .
C54 C 0.68631(15) 0.7376(5) 0.3227(4) 0.0309(16) Uani 1 1 d . .
C55 C 0.66001(16) 0.7341(5) 0.3008(4) 0.0309(17) Uani 1 1 d . .
C56 C 0.64201(14) 0.6754(5) 0.3431(4) 0.0260(15) Uani 1 1 d . .
Cl52 Cl 0.68873(4) 0.55264(13) 0.50097(11) 0.0321(4) Uani 1 1 d . .
Cl53 Cl 0.72788(4) 0.68450(15) 0.41053(12) 0.0395(4) Uani 1 1 d . .
Cl54 Cl 0.70836(5) 0.81444(16) 0.27447(13) 0.0501(5) Uani 1 1 d . .
Cl55 Cl 0.64940(4) 0.80572(15) 0.22504(12) 0.0447(5) Uani 1 1 d . .
Cl56 Cl 0.60922(4) 0.67492(14) 0.31329(11) 0.0363(4) Uani 1 1 d . .
C61 C 0.56899(14) 0.5666(5) 0.6658(4) 0.0265(15) Uani 1 1 d . .
C62 C 0.54364(15) 0.5543(5) 0.6350(4) 0.0292(16) Uani 1 1 d . .
C63 C 0.52337(15) 0.6255(5) 0.6398(5) 0.0376(18) Uani 1 1 d . .
C64 C 0.52787(17) 0.7145(5) 0.6800(5) 0.040(2) Uani 1 1 d . .
C65 C 0.55252(16) 0.7302(5) 0.7118(5) 0.0334(18) Uani 1 1 d . .
C66 C 0.57237(15) 0.6581(5) 0.7044(4) 0.0298(16) Uani 1 1 d . .
Cl62 Cl 0.53613(4) 0.44270(14) 0.58732(12) 0.0366(4) Uani 1 1 d . .
Cl63 Cl 0.49293(4) 0.60565(17) 0.59683(16) 0.0563(6) Uani 1 1 d . .
Cl64 Cl 0.50277(5) 0.80169(16) 0.68959(18) 0.0652(8) Uani 1 1 d . .
Cl65 Cl 0.55784(5) 0.83893(14) 0.76414(15) 0.0527(6) Uani 1 1 d . .
Cl66 Cl 0.60315(4) 0.68744(13) 0.74407(12) 0.0367(4) Uani 1 1 d . .
C71 C 0.60237(14) 0.4493(4) 0.7616(4) 0.0241(15) Uani 1 1 d . .
C72 C 0.62724(16) 0.4721(5) 0.7980(4) 0.0325(17) Uani 1 1 d . .
C73 C 0.63171(16) 0.4644(6) 0.8754(5) 0.0375(19) Uani 1 1 d . .
C74 C 0.61120(19) 0.4257(6) 0.9226(4) 0.039(2) Uani 1 1 d . .
C75 C 0.58752(17) 0.3954(5) 0.8895(4) 0.0376(19) Uani 1 1 d . .
C76 C 0.58332(15) 0.4086(5) 0.8116(4) 0.0285(16) Uani 1 1 d . .
Cl72 Cl 0.65315(4) 0.51695(15) 0.74178(12) 0.0399(5) Uani 1 1 d . .
Cl73 Cl 0.66144(5) 0.4962(2) 0.91565(14) 0.0599(6) Uani 1 1 d . .
Cl74 Cl 0.61595(5) 0.4162(2) 1.01897(13) 0.0661(7) Uani 1 1 d . .
Cl75 Cl 0.56302(5) 0.34543(18) 0.94603(13) 0.0563(6) Uani 1 1 d . .
Cl76 Cl 0.55365(4) 0.36811(13) 0.77380(11) 0.0366(4) Uani 1 1 d . .
N1 N 0.74169(13) 0.6728(5) 0.6754(4) 0.0407(16) Uani 1 1 d . .
C80 C 0.74243(18) 0.5798(6) 0.6251(5) 0.046(2) Uani 1 1 d . .
H80A H 0.7280 0.5342 0.6417 0.055 Uiso 1 1 calc R U
H80B H 0.7384 0.6009 0.5723 0.055 Uiso 1 1 calc R U
C81 C 0.76793(19) 0.5197(7) 0.6235(6) 0.054(2) Uani 1 1 d . .
H81A H 0.7730 0.4999 0.6760 0.065 Uiso 1 1 calc R U
H81B H 0.7824 0.5613 0.6020 0.065 Uiso 1 1 calc R U
C82 C 0.7639(3) 0.4261(10) 0.5747(7) 0.093(4) Uani 1 1 d . .
H82A H 0.7518 0.3795 0.6019 0.112 Uiso 1 1 calc R U
H82B H 0.7551 0.4460 0.5264 0.112 Uiso 1 1 calc R U
C83 C 0.7881(3) 0.3733(11) 0.5569(9) 0.113(5) Uani 1 1 d . .
H83A H 0.7987 0.4138 0.5216 0.170 Uiso 1 1 calc R U
H83B H 0.7838 0.3084 0.5333 0.170 Uiso 1 1 calc R U
H83C H 0.7982 0.3618 0.6039 0.170 Uiso 1 1 calc R U
C84 C 0.74604(16) 0.6446(7) 0.7580(5) 0.043(2) Uani 1 1 d . .
H84A H 0.7646 0.6211 0.7635 0.052 Uiso 1 1 calc R U
H84B H 0.7442 0.7065 0.7890 0.052 Uiso 1 1 calc R U
C85 C 0.7282(2) 0.5658(9) 0.7915(6) 0.067(3) Uani 1 1 d . .
H85A H 0.7314 0.5006 0.7656 0.081 Uiso 1 1 calc R U
H85B H 0.7094 0.5849 0.7825 0.081 Uiso 1 1 calc R U
C86 C 0.7328(2) 0.5532(9) 0.8774(7) 0.072(3) Uani 1 1 d . .
H86A H 0.7236 0.4912 0.8945 0.086 Uiso 1 1 calc R U
H86B H 0.7521 0.5434 0.8862 0.086 Uiso 1 1 calc R U
C87 C 0.7236(2) 0.6385(9) 0.9254(6) 0.077(3) Uani 1 1 d . .
H87A H 0.7350 0.6973 0.9163 0.115 Uiso 1 1 calc R U
H87B H 0.7246 0.6194 0.9793 0.115 Uiso 1 1 calc R U
H87C H 0.7052 0.6551 0.9122 0.115 Uiso 1 1 calc R U
C88 C 0.76409(17) 0.7450(6) 0.6531(5) 0.0420(19) Uani 1 1 d . .
H88A H 0.7628 0.8057 0.6856 0.050 Uiso 1 1 calc R U
H88B H 0.7813 0.7120 0.6645 0.050 Uiso 1 1 calc R U
C89 C 0.76428(18) 0.7781(6) 0.5703(5) 0.046(2) Uani 1 1 d . .
H89A H 0.7468 0.8076 0.5570 0.055 Uiso 1 1 calc R U
H89B H 0.7673 0.7189 0.5371 0.055 Uiso 1 1 calc R U
C90 C 0.7861(2) 0.8557(6) 0.5567(5) 0.056(3) Uani 1 1 d . .
H90A H 0.7859 0.8751 0.5022 0.067 Uiso 1 1 calc R U
H90B H 0.7820 0.9168 0.5870 0.067 Uiso 1 1 calc R U
C91 C 0.81362(19) 0.8188(7) 0.5775(6) 0.055(2) Uani 1 1 d . .
H91A H 0.8140 0.7992 0.6314 0.083 Uiso 1 1 calc R U
H91B H 0.8265 0.8728 0.5688 0.083 Uiso 1 1 calc R U
H91C H 0.8182 0.7604 0.5459 0.083 Uiso 1 1 calc R U
C92 C 0.71468(18) 0.7218(8) 0.6642(5) 0.055(2) Uani 1 1 d . .
H92A H 0.7009 0.6754 0.6837 0.066 Uiso 1 1 calc R U
H92B H 0.7116 0.7305 0.6088 0.066 Uiso 1 1 calc R U
C93 C 0.7112(2) 0.8242(9) 0.7032(8) 0.085(4) Uani 1 1 d . .
H93A H 0.7147 0.8160 0.7585 0.102 Uiso 1 1 calc R U
H93B H 0.7247 0.8713 0.6828 0.102 Uiso 1 1 calc R U
C94 C 0.6848(2) 0.8690(10) 0.6929(8) 0.085(4) Uani 1 1 d . .
H94A H 0.6813 0.8769 0.6376 0.101 Uiso 1 1 calc R U
H94B H 0.6713 0.8220 0.7135 0.101 Uiso 1 1 calc R U
C95 C 0.6815(3) 0.9674(9) 0.7302(9) 0.095(4) Uani 1 1 d . .
H95A H 0.6928 0.9702 0.7758 0.143 Uiso 1 1 calc R U
H95B H 0.6629 0.9766 0.7449 0.143 Uiso 1 1 calc R U
H95C H 0.6868 1.0210 0.6948 0.143 Uiso 1 1 calc R U
N2 N 0.42728(14) 0.2657(5) 0.5648(4) 0.0431(17) Uani 1 1 d . .
C96 C 0.44560(18) 0.2824(6) 0.4985(5) 0.046(2) Uani 1 1 d . .
H96A H 0.4432 0.2258 0.4624 0.055 Uiso 1 1 calc R U
H96B H 0.4641 0.2788 0.5176 0.055 Uiso 1 1 calc R U
C97 C 0.4426(2) 0.3799(8) 0.4545(7) 0.067(3) Uani 1 1 d . .
H97A H 0.4245 0.3834 0.4324 0.081 Uiso 1 1 calc R U
H97B H 0.4448 0.4376 0.4897 0.081 Uiso 1 1 calc R U
C98 C 0.4625(2) 0.3874(7) 0.3924(5) 0.057(3) Uani 1 1 d . .
H98A H 0.4602 0.3287 0.3582 0.068 Uiso 1 1 calc R U
H98B H 0.4586 0.4487 0.3623 0.068 Uiso 1 1 calc R U
C99 C 0.4897(3) 0.3913(16) 0.4155(10) 0.164(10) Uani 1 1 d . .
H99A H 0.4928 0.4533 0.4444 0.246 Uiso 1 1 calc R U
H99B H 0.5011 0.3903 0.3703 0.246 Uiso 1 1 calc R U
H99C H 0.4937 0.3329 0.4477 0.246 Uiso 1 1 calc R U
C100 C 0.43430(18) 0.1626(5) 0.5970(5) 0.042(2) Uani 1 1 d . .
H10A H 0.4309 0.1117 0.5569 0.051 Uiso 1 1 calc R U
H10B H 0.4536 0.1617 0.6077 0.051 Uiso 1 1 calc R U
C101 C 0.42013(19) 0.1303(7) 0.6675(5) 0.050(2) Uani 1 1 d . .
H10C H 0.4019 0.1086 0.6543 0.060 Uiso 1 1 calc R U
H10D H 0.4188 0.1879 0.7032 0.060 Uiso 1 1 calc R U
C102 C 0.4349(2) 0.0433(7) 0.7061(6) 0.055(2) Uani 1 1 d . .
H10E H 0.4363 -0.0134 0.6696 0.066 Uiso 1 1 calc R U
H10F H 0.4532 0.0656 0.7181 0.066 Uiso 1 1 calc R U
C103 C 0.4219(2) 0.0057(9) 0.7785(7) 0.078(3) Uani 1 1 d . .
H10G H 0.4235 0.0573 0.8183 0.117 Uiso 1 1 calc R U
H10H H 0.4308 -0.0561 0.7954 0.117 Uiso 1 1 calc R U
H10I H 0.4031 -0.0083 0.7687 0.117 Uiso 1 1 calc R U
C104 C 0.39807(17) 0.2701(7) 0.5409(6) 0.056(3) Uani 1 1 d . .
H10J H 0.3870 0.2556 0.5863 0.068 Uiso 1 1 calc R U
H10K H 0.3940 0.3398 0.5245 0.068 Uiso 1 1 calc R U
C105 C 0.3897(2) 0.1988(9) 0.4773(7) 0.075(3) Uani 1 1 d . .
H10L H 0.3935 0.1283 0.4923 0.090 Uiso 1 1 calc R U
H10M H 0.3999 0.2139 0.4304 0.090 Uiso 1 1 calc R U
C106 C 0.3598(3) 0.2114(11) 0.4619(12) 0.134(7) Uani 1 1 d . .
H10N H 0.3500 0.1964 0.5096 0.161 Uiso 1 1 calc R U
H10O H 0.3564 0.2829 0.4490 0.161 Uiso 1 1 calc R U
C107 C 0.3488(4) 0.1492(18) 0.4016(14) 0.202(12) Uani 1 1 d . .
H10P H 0.3615 0.0961 0.3883 0.303 Uiso 1 1 calc R U
H10Q H 0.3453 0.1910 0.3566 0.303 Uiso 1 1 calc R U
H10R H 0.3321 0.1186 0.4191 0.303 Uiso 1 1 calc R U
C108 C 0.43123(18) 0.3468(6) 0.6250(5) 0.046(2) Uani 1 1 d . .
H10S H 0.4278 0.4131 0.6012 0.055 Uiso 1 1 calc R U
H10T H 0.4177 0.3369 0.6654 0.055 Uiso 1 1 calc R U
C109 C 0.45777(19) 0.3504(7) 0.6616(6) 0.053(2) Uani 1 1 d . .
H10U H 0.4714 0.3658 0.6225 0.063 Uiso 1 1 calc R U
H10V H 0.4619 0.2834 0.6834 0.063 Uiso 1 1 calc R U
C110 C 0.4592(2) 0.4278(10) 0.7235(7) 0.079(4) Uani 1 1 d . .
H11A H 0.4449 0.4147 0.7611 0.095 Uiso 1 1 calc R U
H11B H 0.4561 0.4953 0.7012 0.095 Uiso 1 1 calc R U
C111 C 0.4857(2) 0.4270(13) 0.7636(8) 0.112(6) Uani 1 1 d . .
H11C H 0.4875 0.3647 0.7932 0.168 Uiso 1 1 calc R U
H11D H 0.4868 0.4851 0.7980 0.168 Uiso 1 1 calc R U
H11E H 0.5000 0.4307 0.7258 0.168 Uiso 1 1 calc R U
O120 O 0.4540(2) 0.0557(6) 0.4367(5) 0.114(4) Uani 1 1 d D .
C120 C 0.4727(2) 0.0009(7) 0.4338(6) 0.064(3) Uani 1 1 d D .
C121 C 0.4986(2) 0.0261(8) 0.3963(7) 0.079(4) Uani 1 1 d D .
H12A H 0.4952 0.0612 0.3481 0.118 Uiso 1 1 calc R U
H12B H 0.5085 -0.0361 0.3862 0.118 Uiso 1 1 calc R U
H12C H 0.5091 0.0697 0.4300 0.118 Uiso 1 1 calc R U
C122 C 0.4703(3) -0.1021(10) 0.4665(12) 0.133(7) Uani 1 1 d D .
H12D H 0.4525 -0.1112 0.4878 0.200 Uiso 1 1 calc R U
H12E H 0.4836 -0.1108 0.5069 0.200 Uiso 1 1 calc R U
H12F H 0.4734 -0.1521 0.4263 0.200 Uiso 1 1 calc R U
O130 O 0.7957(3) 0.6454(12) 0.4220(8) 0.184(6) Uani 1 1 d D .
C130 C 0.8098(3) 0.6893(13) 0.3799(9) 0.120(7) Uani 1 1 d D .
C131 C 0.8408(4) 0.6702(16) 0.3908(11) 0.160(8) Uani 1 1 d D .
H13A H 0.8453 0.6734 0.4451 0.240 Uiso 1 1 calc R U
H13B H 0.8509 0.7219 0.3631 0.240 Uiso 1 1 calc R U
H13C H 0.8455 0.6035 0.3707 0.240 Uiso 1 1 calc R U
C132 C 0.8004(4) 0.7423(15) 0.3096(11) 0.152(8) Uani 1 1 d D .
H13D H 0.7999 0.6945 0.2670 0.229 Uiso 1 1 calc R U
H13E H 0.8127 0.7973 0.2974 0.229 Uiso 1 1 calc R U
H13F H 0.7826 0.7697 0.3183 0.229 Uiso 1 1 calc R U

loop_
_atom_site_aniso_label
_atom_site_aniso_U_11
_atom_site_aniso_U_22
_atom_site_aniso_U_33
_atom_site_aniso_U_23
_atom_site_aniso_U_13
_atom_site_aniso_U_12
Pt1 0.02016(13) 0.01793(10) 0.01841(11) -0.00086(10) -0.00028(11) 0.00227(9)
Pt2 0.02221(14) 0.02327(11) 0.01941(12) -0.00072(10) 0.00100(11) 0.00285(10)
Pt3 0.02276(14) 0.01775(10) 0.02123(12) -0.00052(10) -0.00202(11) 0.00150(9)
Pt4 0.02326(15) 0.02107(11) 0.02007(12) -0.00236(10) 0.00080(11) 0.00236(10)
O1 0.028(3) 0.036(3) 0.018(2) -0.002(2) 0.002(2) -0.003(2)
O2 0.021(2) 0.0198(19) 0.023(2) 0.0005(19) -0.001(2) 0.0030(17)
O3 0.023(3) 0.0175(18) 0.026(2) 0.0010(19) 0.003(2) 0.0041(17)
O4 0.032(3) 0.030(2) 0.020(2) -0.0098(19) -0.003(2) 0.010(2)
C1 0.024(4) 0.028(3) 0.021(3) 0.005(3) 0.003(3) 0.007(3)
C2 0.030(4) 0.031(3) 0.025(4) 0.003(3) 0.001(3) 0.010(3)
C3 0.025(4) 0.040(4) 0.036(4) 0.007(4) 0.000(4) 0.011(3)
C4 0.045(5) 0.029(4) 0.041(5) 0.004(3) 0.010(4) 0.019(3)
C5 0.042(5) 0.022(3) 0.034(4) -0.001(3) 0.011(4) 0.008(3)
C6 0.032(4) 0.026(3) 0.028(4) 0.000(3) 0.009(3) 0.005(3)
Cl2 0.0251(10) 0.0461(10) 0.0331(10) -0.0074(8) -0.0069(8) 0.0059(8)
Cl3 0.0347(13) 0.0778(15) 0.0613(15) -0.0019(12) -0.0097(11) 0.0271(11)
Cl4 0.0613(16) 0.0463(11) 0.0846(18) 0.0011(13) 0.0164(15) 0.0340(11)
Cl5 0.0643(15) 0.0243(8) 0.0694(16) -0.0139(9) 0.0210(12) 0.0038(9)
Cl6 0.0383(11) 0.0245(8) 0.0437(11) -0.0075(8) 0.0015(9) -0.0020(7)
C11 0.025(4) 0.014(3) 0.024(3) -0.002(2) -0.001(3) 0.002(3)
C12 0.030(4) 0.025(3) 0.028(4) -0.005(3) 0.007(3) -0.002(3)
C13 0.028(4) 0.030(3) 0.036(4) -0.012(3) 0.008(3) -0.001(3)
C14 0.036(5) 0.024(3) 0.044(5) -0.005(3) 0.016(4) -0.003(3)
C15 0.043(5) 0.017(3) 0.032(4) 0.001(3) 0.012(4) -0.001(3)
C16 0.038(4) 0.022(3) 0.023(3) 0.000(3) 0.001(3) 0.003(3)
Cl12 0.0241(9) 0.0431(9) 0.0298(9) -0.0017(8) -0.0024(8) 0.0013(7)
Cl13 0.0250(11) 0.0516(11) 0.0647(15) -0.0041(10) 0.0051(10) -0.0061(9)
Cl14 0.0518(15) 0.0571(13) 0.0635(16) 0.0095(11) 0.0288(12) -0.0103(11)
Cl15 0.0679(16) 0.0470(11) 0.0354(11) 0.0146(9) 0.0114(11) -0.0017(10)
Cl16 0.0388(11) 0.0350(9) 0.0291(9) 0.0081(7) -0.0025(8) 0.0056(8)
C21 0.033(4) 0.028(3) 0.017(3) 0.002(3) 0.002(3) 0.002(3)
C22 0.027(4) 0.031(3) 0.023(4) 0.000(3) 0.002(3) 0.004(3)
C23 0.024(4) 0.036(3) 0.026(4) 0.003(3) 0.002(3) -0.005(3)
C24 0.036(5) 0.033(4) 0.027(4) -0.005(3) -0.001(3) -0.004(3)
C25 0.033(4) 0.029(3) 0.028(4) -0.006(3) 0.006(3) -0.002(3)
C26 0.022(4) 0.030(3) 0.029(4) 0.001(3) 0.006(3) 0.002(3)
Cl22 0.0315(11) 0.0510(11) 0.0350(10) -0.0083(9) -0.0045(9) 0.0175(9)
Cl23 0.0325(12) 0.0575(12) 0.0381(11) 0.0006(9) -0.0114(9) 0.0005(9)
Cl24 0.0559(15) 0.0630(13) 0.0400(12) -0.0213(10) -0.0083(10) -0.0068(11)
Cl25 0.0503(14) 0.0417(10) 0.0455(12) -0.0179(9) 0.0065(10) 0.0079(9)
Cl26 0.0298(11) 0.0416(10) 0.0413(11) -0.0081(8) -0.0010(9) 0.0122(8)
C31 0.034(4) 0.031(3) 0.017(3) -0.004(3) -0.001(3) 0.006(3)
C32 0.038(5) 0.030(3) 0.020(3) -0.002(3) 0.008(3) 0.003(3)
C33 0.049(5) 0.027(3) 0.030(4) -0.005(3) 0.011(4) 0.003(3)
C34 0.036(5) 0.032(4) 0.037(4) -0.005(3) 0.018(4) -0.006(3)
C35 0.027(4) 0.039(4) 0.037(4) -0.010(3) 0.008(3) -0.006(3)
C36 0.031(4) 0.030(3) 0.026(4) 0.000(3) 0.008(3) 0.000(3)
Cl32 0.0465(13) 0.0360(9) 0.0303(10) 0.0059(8) -0.0054(9) 0.0035(8)
Cl33 0.0746(16) 0.0413(10) 0.0399(12) 0.0124(9) 0.0157(11) -0.0018(10)
Cl34 0.0490(14) 0.0566(13) 0.0702(17) 0.0049(12) 0.0269(13) -0.0147(11)
Cl35 0.0290(11) 0.0574(12) 0.0587(14) -0.0060(11) 0.0053(11) -0.0037(9)
Cl36 0.0295(11) 0.0452(10) 0.0354(10) 0.0071(8) -0.0019(8) 0.0033(8)
C41 0.016(4) 0.027(3) 0.029(4) 0.005(3) 0.007(3) 0.002(3)
C42 0.027(4) 0.025(3) 0.037(4) 0.003(3) 0.000(3) 0.003(3)
C43 0.028(4) 0.034(4) 0.047(5) 0.008(3) 0.004(4) 0.008(3)
C44 0.045(5) 0.024(3) 0.041(5) 0.002(3) 0.013(4) 0.010(3)
C45 0.042(5) 0.021(3) 0.031(4) -0.005(3) 0.008(4) -0.002(3)
C46 0.038(4) 0.020(3) 0.026(4) 0.000(3) 0.005(3) 0.003(3)
Cl42 0.0300(11) 0.0354(9) 0.0469(12) 0.0008(8) -0.0115(9) 0.0013(8)
Cl43 0.0345(12) 0.0585(13) 0.094(2) 0.0013(13) -0.0048(13) 0.0224(10)
Cl44 0.0638(16) 0.0354(10) 0.0800(17) -0.0055(11) 0.0177(13) 0.0218(10)
Cl45 0.0716(16) 0.0230(8) 0.0479(12) -0.0092(8) 0.0066(11) 0.0008(9)
Cl46 0.0387(12) 0.0334(9) 0.0423(11) -0.0124(8) -0.0045(9) -0.0019(8)
C51 0.029(4) 0.018(3) 0.026(4) -0.005(3) -0.004(3) 0.003(3)
C52 0.025(4) 0.024(3) 0.027(4) -0.003(3) -0.005(3) 0.001(3)
C53 0.025(4) 0.028(3) 0.032(4) -0.006(3) 0.004(3) -0.003(3)
C54 0.030(4) 0.030(3) 0.032(4) -0.003(3) 0.005(3) -0.005(3)
C55 0.043(5) 0.027(3) 0.023(4) 0.002(3) 0.000(3) 0.005(3)
C56 0.030(4) 0.026(3) 0.022(3) -0.001(3) 0.000(3) 0.003(3)
Cl52 0.0272(10) 0.0336(8) 0.0354(10) 0.0049(7) -0.0095(8) -0.0024(7)
Cl53 0.0273(11) 0.0484(11) 0.0427(11) -0.0014(9) -0.0010(9) -0.0073(8)
Cl54 0.0475(14) 0.0524(12) 0.0502(13) 0.0142(10) 0.0107(11) -0.0129(10)
Cl55 0.0503(13) 0.0455(11) 0.0384(11) 0.0189(9) 0.0018(10) 0.0051(9)
Cl56 0.0341(11) 0.0424(10) 0.0323(10) 0.0089(8) -0.0069(8) 0.0033(8)
C61 0.023(4) 0.031(3) 0.026(4) 0.000(3) 0.006(3) 0.001(3)
C62 0.027(4) 0.028(3) 0.032(4) -0.001(3) 0.003(3) 0.004(3)
C63 0.030(4) 0.036(4) 0.047(5) 0.002(4) 0.005(4) 0.007(3)
C64 0.039(5) 0.027(3) 0.055(5) 0.003(3) 0.015(4) 0.013(3)
C65 0.037(5) 0.022(3) 0.041(4) 0.002(3) 0.010(4) 0.002(3)
C66 0.041(5) 0.021(3) 0.028(4) 0.003(3) 0.007(3) 0.004(3)
Cl62 0.0273(10) 0.0388(9) 0.0437(11) -0.0125(8) -0.0040(9) 0.0045(8)
Cl63 0.0257(12) 0.0512(12) 0.0920(19) -0.0041(12) -0.0054(12) 0.0099(9)
Cl64 0.0401(14) 0.0425(11) 0.113(2) -0.0134(13) 0.0104(14) 0.0198(10)
Cl65 0.0556(15) 0.0285(9) 0.0741(16) -0.0167(10) 0.0088(12) 0.0057(9)
Cl66 0.0403(12) 0.0266(8) 0.0433(11) -0.0063(8) -0.0048(9) -0.0008(8)
C71 0.026(4) 0.019(3) 0.028(4) -0.006(3) 0.006(3) 0.004(3)
C72 0.040(5) 0.030(3) 0.028(4) -0.006(3) -0.001(3) 0.009(3)
C73 0.040(5) 0.039(4) 0.033(4) -0.007(3) -0.014(4) 0.008(3)
C74 0.053(6) 0.046(4) 0.020(4) 0.004(3) -0.002(4) 0.018(4)
C75 0.053(6) 0.032(4) 0.028(4) 0.006(3) 0.004(4) 0.009(4)
C76 0.037(5) 0.022(3) 0.026(4) -0.005(3) 0.001(3) 0.005(3)
Cl72 0.0315(11) 0.0467(10) 0.0414(11) -0.0037(9) -0.0029(9) -0.0058(8)
Cl73 0.0546(15) 0.0777(16) 0.0475(14) -0.0037(12) -0.0263(12) -0.0009(13)
Cl74 0.0816(18) 0.0933(18) 0.0235(11) 0.0064(12) -0.0103(12) 0.0136(14)
Cl75 0.0734(17) 0.0600(13) 0.0354(12) 0.0132(10) 0.0156(11) -0.0029(12)
Cl76 0.0380(11) 0.0359(9) 0.0360(10) -0.0027(8) 0.0048(9) -0.0071(8)
N1 0.032(4) 0.055(4) 0.035(4) -0.004(3) -0.008(3) -0.006(3)
C80 0.049(6) 0.049(5) 0.040(5) -0.004(4) -0.011(4) -0.013(4)
C81 0.058(7) 0.061(6) 0.043(5) 0.001(4) -0.007(5) -0.009(5)
C82 0.115(11) 0.088(9) 0.076(9) -0.031(7) -0.010(8) 0.042(8)
C83 0.151(15) 0.097(10) 0.091(11) -0.018(8) -0.034(10) 0.013(10)
C84 0.029(5) 0.060(5) 0.040(5) -0.004(4) -0.011(4) -0.008(4)
C85 0.068(7) 0.079(7) 0.055(7) 0.005(5) 0.004(6) -0.028(6)
C86 0.057(7) 0.091(8) 0.068(8) 0.022(6) -0.006(6) -0.021(6)
C87 0.073(8) 0.101(9) 0.056(7) -0.004(6) 0.010(6) -0.025(7)
C88 0.044(5) 0.044(4) 0.037(4) -0.004(4) -0.010(4) -0.005(4)
C89 0.052(6) 0.049(5) 0.037(5) 0.000(4) -0.016(4) -0.002(4)
C90 0.085(8) 0.043(5) 0.038(5) 0.005(4) -0.009(5) -0.011(5)
C91 0.058(7) 0.063(6) 0.044(5) -0.002(4) 0.006(5) -0.017(5)
C92 0.040(5) 0.084(7) 0.041(5) -0.008(5) -0.010(4) 0.000(5)
C93 0.057(7) 0.108(9) 0.091(9) -0.041(8) -0.025(7) 0.025(6)
C94 0.071(8) 0.093(9) 0.090(9) -0.020(7) -0.029(7) 0.016(7)
C95 0.087(10) 0.094(9) 0.104(11) 0.003(8) -0.025(8) 0.042(7)
N2 0.040(4) 0.037(3) 0.052(4) 0.004(3) 0.007(4) 0.007(3)
C96 0.052(6) 0.042(4) 0.044(5) 0.001(4) 0.001(4) 0.007(4)
C97 0.058(7) 0.059(6) 0.085(8) 0.028(6) 0.007(6) 0.013(5)
C98 0.082(8) 0.049(5) 0.040(5) 0.014(4) -0.011(5) -0.005(5)
C99 0.074(10) 0.27(2) 0.143(16) 0.155(17) -0.001(10) -0.004(12)
C100 0.047(5) 0.029(4) 0.051(5) 0.002(4) 0.003(4) 0.010(3)
C101 0.055(6) 0.048(5) 0.048(6) 0.000(4) 0.017(4) 0.005(4)
C102 0.069(7) 0.051(5) 0.046(6) 0.007(4) -0.001(5) -0.003(5)
C103 0.098(9) 0.075(7) 0.061(7) 0.014(6) 0.018(7) -0.013(6)
C104 0.035(5) 0.050(5) 0.084(8) 0.010(5) -0.002(5) 0.002(4)
C105 0.073(8) 0.083(8) 0.069(8) 0.011(6) -0.016(7) -0.010(6)
C106 0.112(13) 0.090(10) 0.20(2) -0.010(11) -0.102(14) -0.005(8)
C107 0.157(18) 0.23(2) 0.22(3) 0.04(2) -0.122(19) -0.055(17)
C108 0.044(6) 0.040(4) 0.054(6) -0.003(4) 0.013(4) 0.005(4)
C109 0.048(6) 0.055(5) 0.054(6) -0.009(5) 0.007(5) -0.005(4)
C110 0.058(7) 0.106(9) 0.074(8) -0.035(7) 0.022(6) -0.016(6)
C111 0.071(9) 0.185(15) 0.080(9) -0.053(10) 0.014(8) -0.055(9)
O120 0.174(10) 0.094(6) 0.073(6) 0.007(5) 0.025(6) 0.088(6)
C120 0.096(9) 0.051(5) 0.046(6) 0.002(5) -0.003(6) 0.022(6)
C121 0.109(10) 0.068(7) 0.060(7) -0.003(6) -0.004(7) -0.028(7)
C122 0.074(9) 0.096(10) 0.23(2) 0.077(12) 0.066(12) 0.039(7)
O130 0.185(14) 0.245(17) 0.121(11) -0.042(11) 0.011(10) -0.088(12)
C130 0.116(15) 0.167(16) 0.077(11) -0.058(11) 0.046(10) -0.069(12)
C131 0.18(2) 0.20(2) 0.108(15) 0.004(13) 0.042(14) 0.023(15)
C132 0.170(18) 0.19(2) 0.100(14) 0.013(13) 0.010(13) -0.066(15)

loop_
_atom_type_symbol
_atom_type_description
_atom_type_scat_dispersion_real
_atom_type_scat_dispersion_imag
_atom_type_scat_source
C C 0.0033 0.0016 'International Tables Vol C Tables 4.2.6.8 and 6.1.1.4'
H H 0.0000 0.0000 'International Tables Vol C Tables 4.2.6.8 and 6.1.1.4'
N N 0.0061 0.0033 'International Tables Vol C Tables 4.2.6.8 and 6.1.1.4'
O O 0.0106 0.0060 'International Tables Vol C Tables 4.2.6.8 and 6.1.1.4'
Cl Cl 0.1484 0.1585 'International Tables Vol C Tables 4.2.6.8 and 6.1.1.4'
Pt Pt -1.7033 8.3905 'International Tables Vol C Tables 4.2.6.8 and 6.1.1.4'

loop_
_geom_angle_atom_site_label_1
_geom_angle_atom_site_label_2
_geom_angle_atom_site_label_3
_geom_angle
O1 Pt1 O4 166.81(19)
O1 Pt1 C1 86.2(2)
O4 Pt1 C1 103.2(2)
O1 Pt1 C11 103.2(2)
O4 Pt1 C11 85.9(2)
C1 Pt1 C11 92.5(3)
O1 Pt1 O2 75.03(18)
O4 Pt1 O2 94.88(19)
C1 Pt1 O2 93.9(2)
C11 Pt1 O2 173.2(2)
O1 Pt1 O3 94.44(18)
O4 Pt1 O3 74.96(18)
C1 Pt1 O3 172.1(2)
C11 Pt1 O3 95.0(2)
O2 Pt1 O3 78.67(15)
C21 Pt2 C31 94.1(3)
C21 Pt2 O1 94.1(2)
C31 Pt2 O1 171.7(2)
C21 Pt2 O2 167.9(2)
C31 Pt2 O2 98.0(2)
O1 Pt2 O2 73.78(17)
C41 Pt3 C51 92.1(3)
C41 Pt3 O3 91.9(2)
C51 Pt3 O3 175.2(2)
C41 Pt3 O2 169.5(2)
C51 Pt3 O2 97.2(2)
O3 Pt3 O2 79.16(15)
C71 Pt4 C61 91.7(3)
C71 Pt4 O4 93.3(2)
C61 Pt4 O4 174.6(2)
C71 Pt4 O3 165.75(19)
C61 Pt4 O3 101.9(2)
O4 Pt4 O3 73.25(16)
Pt1 O1 Pt2 107.1(2)
Pt2 O2 Pt1 99.89(17)
Pt2 O2 Pt3 111.92(19)
Pt1 O2 Pt3 100.93(17)
Pt3 O3 Pt1 101.19(17)
Pt3 O3 Pt4 114.01(19)
Pt1 O3 Pt4 98.25(17)
Pt1 O4 Pt4 106.1(2)
C2 C1 C6 115.9(6)
C2 C1 Pt1 120.4(5)
C6 C1 Pt1 123.4(5)
C3 C2 C1 122.4(7)
C3 C2 Cl2 116.5(6)
C1 C2 Cl2 121.1(5)
C4 C3 C2 119.7(7)
C4 C3 Cl3 119.8(6)
C2 C3 Cl3 120.5(6)
C3 C4 C5 119.7(6)
C3 C4 Cl4 120.2(6)
C5 C4 Cl4 120.0(6)
C6 C5 C4 120.2(7)
C6 C5 Cl5 120.9(6)
C4 C5 Cl5 118.9(5)
C5 C6 C1 122.1(7)
C5 C6 Cl6 115.9(6)
C1 C6 Cl6 122.0(5)
C12 C11 C16 114.9(6)
C12 C11 Pt1 121.6(5)
C16 C11 Pt1 123.0(5)
C13 C12 C11 122.4(7)
C13 C12 Cl12 116.8(6)
C11 C12 Cl12 120.8(5)
C14 C13 C12 121.4(7)
C14 C13 Cl13 118.2(6)
C12 C13 Cl13 120.3(6)
C13 C14 C15 118.8(7)
C13 C14 Cl14 121.1(7)
C15 C14 Cl14 120.0(6)
C16 C15 C14 118.7(7)
C16 C15 Cl15 121.9(6)
C14 C15 Cl15 119.4(6)
C15 C16 C11 123.4(7)
C15 C16 Cl16 115.0(6)
C11 C16 Cl16 121.6(5)
C26 C21 C22 114.7(6)
C26 C21 Pt2 126.1(5)
C22 C21 Pt2 118.9(5)
C23 C22 C21 122.9(6)
C23 C22 Cl22 117.4(5)
C21 C22 Cl22 119.7(5)
C22 C23 C24 119.7(7)
C22 C23 Cl23 120.8(6)
C24 C23 Cl23 119.5(6)
C25 C24 C23 119.1(7)
C25 C24 Cl24 120.9(6)
C23 C24 Cl24 120.1(6)
C24 C25 C26 119.9(6)
C24 C25 Cl25 119.8(6)
C26 C25 Cl25 120.3(6)
C21 C26 C25 123.5(7)
C21 C26 Cl26 118.0(6)
C25 C26 Cl26 118.5(5)
C36 C31 C32 113.4(6)
C36 C31 Pt2 121.3(5)
C32 C31 Pt2 125.0(5)
C33 C32 C31 124.4(7)
C33 C32 Cl32 116.8(6)
C31 C32 Cl32 118.8(6)
C32 C33 C34 119.1(7)
C32 C33 Cl33 122.2(7)
C34 C33 Cl33 118.7(6)
C35 C34 C33 118.9(7)
C35 C34 Cl34 120.6(7)
C33 C34 Cl34 120.5(6)
C34 C35 C36 119.8(7)
C34 C35 Cl35 119.5(6)
C36 C35 Cl35 120.7(6)
C35 C36 C31 124.3(7)
C35 C36 Cl36 116.7(6)
C31 C36 Cl36 119.0(5)
C42 C41 C46 115.2(6)
C42 C41 Pt3 122.2(5)
C46 C41 Pt3 122.4(5)
C41 C42 C43 123.0(7)
C41 C42 Cl42 119.5(5)
C43 C42 Cl42 117.6(6)
C44 C43 C42 119.2(7)
C44 C43 Cl43 120.1(6)
C42 C43 Cl43 120.7(6)
C45 C44 C43 120.2(6)
C45 C44 Cl44 119.8(6)
C43 C44 Cl44 120.0(6)
C44 C45 C46 118.3(7)
C44 C45 Cl45 120.3(5)
C46 C45 Cl45 121.4(6)
C45 C46 C41 124.0(7)
C45 C46 Cl46 117.4(5)
C41 C46 Cl46 118.6(5)
C52 C51 C56 114.3(6)
C52 C51 Pt3 121.9(5)
C56 C51 Pt3 123.7(5)
C53 C52 C51 124.0(6)
C53 C52 Cl52 116.8(5)
C51 C52 Cl52 119.2(5)
C54 C53 C52 118.9(7)
C54 C53 Cl53 120.0(6)
C52 C53 Cl53 121.0(6)
C55 C54 C53 120.2(6)
C55 C54 Cl54 120.0(6)
C53 C54 Cl54 119.9(6)
C54 C55 C56 119.3(6)
C54 C55 Cl55 119.7(6)
C56 C55 Cl55 120.9(6)
C51 C56 C55 123.2(7)
C51 C56 Cl56 119.6(5)
C55 C56 Cl56 117.2(6)
C62 C61 C66 113.6(6)
C62 C61 Pt4 121.7(5)
C66 C61 Pt4 124.7(5)
C63 C62 C61 124.5(7)
C63 C62 Cl62 116.6(6)
C61 C62 Cl62 119.0(5)
C62 C63 C64 119.1(7)
C62 C63 Cl63 121.3(6)
C64 C63 Cl63 119.6(6)
C65 C64 C63 118.6(7)
C65 C64 Cl64 121.4(6)
C63 C64 Cl64 120.0(7)
C64 C65 C66 120.4(7)
C64 C65 Cl65 118.7(6)
C66 C65 Cl65 120.8(6)
C65 C66 C61 123.7(7)
C65 C66 Cl66 116.6(6)
C61 C66 Cl66 119.7(5)
C76 C71 C72 113.4(7)
C76 C71 Pt4 124.4(5)
C72 C71 Pt4 122.0(5)
C73 C72 C71 124.3(7)
C73 C72 Cl72 117.4(6)
C71 C72 Cl72 118.2(6)
C72 C73 C74 118.8(7)
C72 C73 Cl73 122.1(7)
C74 C73 Cl73 119.0(6)
C75 C74 C73 119.1(7)
C75 C74 Cl74 120.8(7)
C73 C74 Cl74 120.1(7)
C74 C75 C76 120.3(7)
C74 C75 Cl75 119.2(6)
C76 C75 Cl75 120.5(7)
C75 C76 C71 123.8(7)
C75 C76 Cl76 118.0(6)
C71 C76 Cl76 118.1(6)
C84 N1 C80 110.6(6)
C84 N1 C92 111.1(7)
C80 N1 C92 107.1(6)
C84 N1 C88 107.1(6)
C80 N1 C88 110.0(6)
C92 N1 C88 111.0(7)
C81 C80 N1 117.5(7)
C81 C80 H80A 107.9
N1 C80 H80A 107.9
C81 C80 H80B 107.9
N1 C80 H80B 107.9
H80A C80 H80B 107.2
C80 C81 C82 109.2(8)
C80 C81 H81A 109.9
C82 C81 H81A 109.9
C80 C81 H81B 109.9
C82 C81 H81B 109.9
H81A C81 H81B 108.3
C83 C82 C81 114.0(12)
C83 C82 H82A 108.8
C81 C82 H82A 108.8
C83 C82 H82B 108.8
C81 C82 H82B 108.8
H82A C82 H82B 107.7
C82 C83 H83A 109.5
C82 C83 H83B 109.5
H83A C83 H83B 109.5
C82 C83 H83C 109.5
H83A C83 H83C 109.5
H83B C83 H83C 109.5
C85 C84 N1 117.5(7)
C85 C84 H84A 107.9
N1 C84 H84A 107.9
C85 C84 H84B 107.9
N1 C84 H84B 107.9
H84A C84 H84B 107.2
C84 C85 C86 111.6(9)
C84 C85 H85A 109.3
C86 C85 H85A 109.3
C84 C85 H85B 109.3
C86 C85 H85B 109.3
H85A C85 H85B 108.0
C87 C86 C85 115.2(10)
C87 C86 H86A 108.5
C85 C86 H86A 108.5
C87 C86 H86B 108.5
C85 C86 H86B 108.5
H86A C86 H86B 107.5
C86 C87 H87A 109.5
C86 C87 H87B 109.5
H87A C87 H87B 109.5
C86 C87 H87C 109.5
H87A C87 H87C 109.5
H87B C87 H87C 109.5
C89 C88 N1 115.5(7)
C89 C88 H88A 108.4
N1 C88 H88A 108.4
C89 C88 H88B 108.4
N1 C88 H88B 108.4
H88A C88 H88B 107.5
C88 C89 C90 110.5(7)
C88 C89 H89A 109.5
C90 C89 H89A 109.5
C88 C89 H89B 109.5
C90 C89 H89B 109.5
H89A C89 H89B 108.1
C91 C90 C89 113.7(7)
C91 C90 H90A 108.8
C89 C90 H90A 108.8
C91 C90 H90B 108.8
C89 C90 H90B 108.8
H90A C90 H90B 107.7
C90 C91 H91A 109.5
C90 C91 H91B 109.5
H91A C91 H91B 109.5
C90 C91 H91C 109.5
H91A C91 H91C 109.5
H91B C91 H91C 109.5
N1 C92 C93 115.0(7)
N1 C92 H92A 108.5
C93 C92 H92A 108.5
N1 C92 H92B 108.5
C93 C92 H92B 108.5
H92A C92 H92B 107.5
C94 C93 C92 114.0(9)
C94 C93 H93A 108.8
C92 C93 H93A 108.8
C94 C93 H93B 108.8
C92 C93 H93B 108.8
H93A C93 H93B 107.7
C95 C94 C93 113.8(10)
C95 C94 H94A 108.8
C93 C94 H94A 108.8
C95 C94 H94B 108.8
C93 C94 H94B 108.8
H94A C94 H94B 107.7
C94 C95 H95A 109.5
C94 C95 H95B 109.5
H95A C95 H95B 109.5
C94 C95 H95C 109.5
H95A C95 H95C 109.5
H95B C95 H95C 109.5
C96 N2 C108 110.7(6)
C96 N2 C100 106.1(6)
C108 N2 C100 110.4(7)
C96 N2 C104 111.9(7)
C108 N2 C104 106.8(6)
C100 N2 C104 111.0(6)
N2 C96 C97 117.4(7)
N2 C96 H96A 108.0
C97 C96 H96A 108.0
N2 C96 H96B 108.0
C97 C96 H96B 108.0
H96A C96 H96B 107.2
C98 C97 C96 111.4(8)
C98 C97 H97A 109.4
C96 C97 H97A 109.4
C98 C97 H97B 109.4
C96 C97 H97B 109.4
H97A C97 H97B 108.0
C99 C98 C97 116.2(10)
C99 C98 H98A 108.2
C97 C98 H98A 108.2
C99 C98 H98B 108.2
C97 C98 H98B 108.2
H98A C98 H98B 107.4
C98 C99 H99A 109.5
C98 C99 H99B 109.5
H99A C99 H99B 109.5
C98 C99 H99C 109.5
H99A C99 H99C 109.5
H99B C99 H99C 109.5
C101 C100 N2 117.1(7)
C101 C100 H10A 108.0
N2 C100 H10A 108.0
C101 C100 H10B 108.0
N2 C100 H10B 108.0
H10A C100 H10B 107.3
C100 C101 C102 110.5(7)
C100 C101 H10C 109.5
C102 C101 H10C 109.5
C100 C101 H10D 109.5
C102 C101 H10D 109.5
H10C C101 H10D 108.1
C103 C102 C101 114.2(9)
C103 C102 H10E 108.7
C101 C102 H10E 108.7
C103 C102 H10F 108.7
C101 C102 H10F 108.7
H10E C102 H10F 107.6
C102 C103 H10G 109.5
C102 C103 H10H 109.5
H10G C103 H10H 109.5
C102 C103 H10I 109.5
H10G C103 H10I 109.5
H10H C103 H10I 109.5
C105 C104 N2 116.4(8)
C105 C104 H10J 108.2
N2 C104 H10J 108.2
C105 C104 H10K 108.2
N2 C104 H10K 108.2
H10J C104 H10K 107.3
C104 C105 C106 109.5(10)
C104 C105 H10L 109.8
C106 C105 H10L 109.8
C104 C105 H10M 109.8
C106 C105 H10M 109.8
H10L C105 H10M 108.2
C107 C106 C105 116.1(16)
C107 C106 H10N 108.3
C105 C106 H10N 108.3
C107 C106 H10O 108.3
C105 C106 H10O 108.3
H10N C106 H10O 107.4
C106 C107 H10P 109.5
C106 C107 H10Q 109.5
H10P C107 H10Q 109.5
C106 C107 H10R 109.5
H10P C107 H10R 109.5
H10Q C107 H10R 109.5
C109 C108 N2 116.2(7)
C109 C108 H10S 108.2
N2 C108 H10S 108.2
C109 C108 H10T 108.2
N2 C108 H10T 108.2
H10S C108 H10T 107.4
C108 C109 C110 112.2(8)
C108 C109 H10U 109.2
C110 C109 H10U 109.2
C108 C109 H10V 109.2
C110 C109 H10V 109.2
H10U C109 H10V 107.9
C109 C110 C111 112.0(10)
C109 C110 H11A 109.2
C111 C110 H11A 109.2
C109 C110 H11B 109.2
C111 C110 H11B 109.2
H11A C110 H11B 107.9
C110 C111 H11C 109.5
C110 C111 H11D 109.5
H11C C111 H11D 109.5
C110 C111 H11E 109.5
H11C C111 H11E 109.5
H11D C111 H11E 109.5
O120 C120 C122 118.7(11)
O120 C120 C121 124.9(10)
C122 C120 C121 116.3(9)
C120 C121 H12A 109.5
C120 C121 H12B 109.5
H12A C121 H12B 109.5
C120 C121 H12C 109.5
H12A C121 H12C 109.5
H12B C121 H12C 109.5
C120 C122 H12D 109.5
C120 C122 H12E 109.5
H12D C122 H12E 109.5
C120 C122 H12F 109.5
H12D C122 H12F 109.5
H12E C122 H12F 109.5
O130 C130 C132 124.2(16)
O130 C130 C131 115.8(17)
C132 C130 C131 118.8(14)
C130 C131 H13A 109.5
C130 C131 H13B 109.5
H13A C131 H13B 109.5
C130 C131 H13C 109.5
H13A C131 H13C 109.5
H13B C131 H13C 109.5
C130 C132 H13D 109.5
C130 C132 H13E 109.5
H13D C132 H13E 109.5
C130 C132 H13F 109.5
H13D C132 H13F 109.5
H13E C132 H13F 109.5

loop_
_geom_bond_atom_site_label_1
_geom_bond_atom_site_label_2
_geom_bond_distance
Pt1 O1 1.998(5)
Pt1 O4 2.007(4)
Pt1 C1 2.035(6)
Pt1 C11 2.036(7)
Pt1 O2 2.151(4)
Pt1 O3 2.167(4)
Pt2 C21 1.974(7)
Pt2 C31 1.980(7)
Pt2 O1 2.079(5)
Pt2 O2 2.135(4)
Pt3 C41 1.981(6)
Pt3 C51 1.993(7)
Pt3 O3 2.135(4)
Pt3 O2 2.160(4)
Pt4 C71 1.947(7)
Pt4 C61 2.010(7)
Pt4 O4 2.094(4)
Pt4 O3 2.169(5)
C1 C2 1.403(9)
C1 C6 1.408(9)
C2 C3 1.388(9)
C2 Cl2 1.740(7)
C3 C4 1.373(11)
C3 Cl3 1.726(8)
C4 C5 1.391(11)
C4 Cl4 1.739(7)
C5 C6 1.374(9)
C5 Cl5 1.717(7)
C6 Cl6 1.716(8)
C11 C12 1.387(10)
C11 C16 1.421(9)
C12 C13 1.379(10)
C12 Cl12 1.733(8)
C13 C14 1.378(11)
C13 Cl13 1.737(8)
C14 C15 1.400(11)
C14 Cl14 1.712(8)
C15 C16 1.385(10)
C15 Cl15 1.700(8)
C16 Cl16 1.736(8)
C21 C26 1.392(9)
C21 C22 1.420(10)
C22 C23 1.386(10)
C22 Cl22 1.730(7)
C23 C24 1.404(10)
C23 Cl23 1.719(7)
C24 C25 1.377(10)
C24 Cl24 1.721(7)
C25 C26 1.397(10)
C25 Cl25 1.724(7)
C26 Cl26 1.740(7)
C31 C36 1.403(10)
C31 C32 1.412(9)
C32 C33 1.383(10)
C32 Cl32 1.729(8)
C33 C34 1.412(11)
C33 Cl33 1.707(8)
C34 C35 1.381(11)
C34 Cl34 1.721(8)
C35 C36 1.390(10)
C35 Cl35 1.738(8)
C36 Cl36 1.747(7)
C41 C42 1.390(9)
C41 C46 1.394(9)
C42 C43 1.391(9)
C42 Cl42 1.742(7)
C43 C44 1.387(11)
C43 Cl43 1.718(8)
C44 C45 1.386(11)
C44 Cl44 1.732(7)
C45 C46 1.388(9)
C45 Cl45 1.716(7)
C46 Cl46 1.739(8)
C51 C52 1.399(9)
C51 C56 1.402(9)
C52 C53 1.399(9)
C52 Cl52 1.745(7)
C53 C54 1.382(10)
C53 Cl53 1.719(7)
C54 C55 1.378(10)
C54 Cl54 1.728(7)
C55 C56 1.407(10)
C55 Cl55 1.719(7)
C56 Cl56 1.731(7)
C61 C62 1.395(10)
C61 C66 1.400(9)
C62 C63 1.393(10)
C62 Cl62 1.741(7)
C63 C64 1.395(11)
C63 Cl63 1.727(8)
C64 C65 1.375(11)
C64 Cl64 1.721(7)
C65 C66 1.389(10)
C65 Cl65 1.731(8)
C66 Cl66 1.742(8)
C71 C76 1.407(10)
C71 C72 1.437(10)
C72 C73 1.379(10)
C72 Cl72 1.739(8)
C73 C74 1.419(12)
C73 Cl73 1.707(8)
C74 C75 1.386(12)
C74 Cl74 1.712(8)
C75 C76 1.393(10)
C75 Cl75 1.715(8)
C76 Cl76 1.719(8)
N1 C84 1.512(10)
N1 C80 1.518(10)
N1 C92 1.519(11)
N1 C88 1.529(10)
C80 C81 1.510(13)
C80 H80A 0.9900
C80 H80B 0.9900
C81 C82 1.522(14)
C81 H81A 0.9900
C81 H81B 0.9900
C82 C83 1.438(17)
C82 H82A 0.9900
C82 H82B 0.9900
C83 H83A 0.9800
C83 H83B 0.9800
C83 H83C 0.9800
C84 C85 1.500(12)
C84 H84A 0.9900
C84 H84B 0.9900
C85 C86 1.534(14)
C85 H85A 0.9900
C85 H85B 0.9900
C86 C87 1.484(15)
C86 H86A 0.9900
C86 H86B 0.9900
C87 H87A 0.9800
C87 H87B 0.9800
C87 H87C 0.9800
C88 C89 1.516(11)
C88 H88A 0.9900
C88 H88B 0.9900
C89 C90 1.522(12)
C89 H89A 0.9900
C89 H89B 0.9900
C90 C91 1.515(13)
C90 H90A 0.9900
C90 H90B 0.9900
C91 H91A 0.9800
C91 H91B 0.9800
C91 H91C 0.9800
C92 C93 1.531(14)
C92 H92A 0.9900
C92 H92B 0.9900
C93 C94 1.471(14)
C93 H93A 0.9900
C93 H93B 0.9900
C94 C95 1.469(15)
C94 H94A 0.9900
C94 H94B 0.9900
C95 H95A 0.9800
C95 H95B 0.9800
C95 H95C 0.9800
N2 C96 1.500(11)
N2 C108 1.521(11)
N2 C100 1.522(9)
N2 C104 1.529(11)
C96 C97 1.514(12)
C96 H96A 0.9900
C96 H96B 0.9900
C97 C98 1.482(14)
C97 H97A 0.9900
C97 H97B 0.9900
C98 C99 1.426(16)
C98 H98A 0.9900
C98 H98B 0.9900
C99 H99A 0.9800
C99 H99B 0.9800
C99 H99C 0.9800
C100 C101 1.489(12)
C100 H10A 0.9900
C100 H10B 0.9900
C101 C102 1.532(12)
C101 H10C 0.9900
C101 H10D 0.9900
C102 C103 1.513(13)
C102 H10E 0.9900
C102 H10F 0.9900
C103 H10G 0.9800
C103 H10H 0.9800
C103 H10I 0.9800
C104 C105 1.522(14)
C104 H10J 0.9900
C104 H10K 0.9900
C105 C106 1.537(16)
C105 H10L 0.9900
C105 H10M 0.9900
C106 C107 1.45(2)
C106 H10N 0.9900
C106 H10O 0.9900
C107 H10P 0.9800
C107 H10Q 0.9800
C107 H10R 0.9800
C108 C109 1.483(12)
C108 H10S 0.9900
C108 H10T 0.9900
C109 C110 1.495(13)
C109 H10U 0.9900
C109 H10V 0.9900
C110 C111 1.509(16)
C110 H11A 0.9900
C110 H11B 0.9900
C111 H11C 0.9800
C111 H11D 0.9800
C111 H11E 0.9800
O120 C120 1.192(11)
C120 C122 1.487(12)
C120 C121 1.498(13)
C121 H12A 0.9800
C121 H12B 0.9800
C121 H12C 0.9800
C122 H12D 0.9800
C122 H12E 0.9800
C122 H12F 0.9800
O130 C130 1.176(15)
C130 C132 1.495(16)
C130 C131 1.595(16)
C131 H13A 0.9800
C131 H13B 0.9800
C131 H13C 0.9800
C132 H13D 0.9800
C132 H13E 0.9800
C132 H13F 0.9800

loop_
_geom_hbond_atom_site_label_D
_geom_hbond_atom_site_label_H
_geom_hbond_atom_site_label_A
_geom_hbond_distance_DH
_geom_hbond_distance_HA
_geom_hbond_distance_DA
_geom_hbond_angle_DHA
_geom_hbond_site_symmetry_A
C80 H80B Cl52 0.99 2.86 3.489(9) 121.7 .
C88 H88B Cl26 0.99 2.94 3.857(9) 154.9 3_655
C89 H89B O130 0.99 2.66 3.517(18) 145.1 .
C93 H93A Cl35 0.99 2.86 3.555(12) 127.8 3_655
C96 H96A O120 0.99 2.37 3.226(11) 144.8 .
C96 H96B Cl13 0.99 2.87 3.791(9) 155.0 .
C100 H10A O120 0.99 2.52 3.301(12) 135.7 .
C108 H10T Cl56 0.99 2.93 3.889(9) 163.2 2_665
C121 H12C Cl13 0.98 2.82 3.686(11) 147.2 .
C122 H12D Cl24 0.98 2.90 3.866(12) 167.4 2_655
C122 H12E Cl43 0.98 2.96 3.449(11) 112.2 1_545

loop_
_geom_torsion_atom_site_label_1
_geom_torsion_atom_site_label_2
_geom_torsion_atom_site_label_3
_geom_torsion_atom_site_label_4
_geom_torsion
C6 C1 C2 C3 2.3(10)
Pt1 C1 C2 C3 -171.5(6)
C6 C1 C2 Cl2 -177.7(5)
Pt1 C1 C2 Cl2 8.6(8)
C1 C2 C3 C4 1.0(11)
Cl2 C2 C3 C4 -179.1(6)
C1 C2 C3 Cl3 179.8(6)
Cl2 C2 C3 Cl3 -0.2(9)
C2 C3 C4 C5 -2.9(12)
Cl3 C3 C4 C5 178.3(6)
C2 C3 C4 Cl4 179.0(6)
Cl3 C3 C4 Cl4 0.1(10)
C3 C4 C5 C6 1.5(12)
Cl4 C4 C5 C6 179.6(6)
C3 C4 C5 Cl5 179.5(6)
Cl4 C4 C5 Cl5 -2.3(9)
C4 C5 C6 C1 1.9(11)
Cl5 C5 C6 C1 -176.1(6)
C4 C5 C6 Cl6 -176.6(6)
Cl5 C5 C6 Cl6 5.4(9)
C2 C1 C6 C5 -3.7(10)
Pt1 C1 C6 C5 169.8(6)
C2 C1 C6 Cl6 174.8(5)
Pt1 C1 C6 Cl6 -11.7(9)
C16 C11 C12 C13 3.7(9)
Pt1 C11 C12 C13 -168.9(5)
C16 C11 C12 Cl12 -174.8(5)
Pt1 C11 C12 Cl12 12.5(7)
C11 C12 C13 C14 0.5(10)
Cl12 C12 C13 C14 179.1(5)
C11 C12 C13 Cl13 -178.2(5)
Cl12 C12 C13 Cl13 0.4(8)
C12 C13 C14 C15 -2.8(10)
Cl13 C13 C14 C15 176.0(5)
C12 C13 C14 Cl14 177.5(5)
Cl13 C13 C14 Cl14 -3.7(8)
C13 C14 C15 C16 0.5(9)
Cl14 C14 C15 C16 -179.8(5)
C13 C14 C15 Cl15 180.0(5)
Cl14 C14 C15 Cl15 -0.3(8)
C14 C15 C16 C11 4.1(10)
Cl15 C15 C16 C11 -175.3(5)
C14 C15 C16 Cl16 -174.9(5)
Cl15 C15 C16 Cl16 5.7(7)
C12 C11 C16 C15 -6.1(9)
Pt1 C11 C16 C15 166.4(5)
C12 C11 C16 Cl16 172.8(5)
Pt1 C11 C16 Cl16 -14.7(7)
C26 C21 C22 C23 -2.9(10)
Pt2 C21 C22 C23 -177.0(5)
C26 C21 C22 Cl22 177.6(5)
Pt2 C21 C22 Cl22 3.4(8)
C21 C22 C23 C24 -1.5(11)
Cl22 C22 C23 C24 178.1(6)
C21 C22 C23 Cl23 177.9(5)
Cl22 C22 C23 Cl23 -2.5(8)
C22 C23 C24 C25 3.8(11)
Cl23 C23 C24 C25 -175.6(6)
C22 C23 C24 Cl24 -176.6(5)
Cl23 C23 C24 Cl24 4.0(9)
C23 C24 C25 C26 -1.7(11)
Cl24 C24 C25 C26 178.7(5)
C23 C24 C25 Cl25 177.1(6)
Cl24 C24 C25 Cl25 -2.5(9)
C22 C21 C26 C25 5.2(10)
Pt2 C21 C26 C25 178.8(5)
C22 C21 C26 Cl26 -173.0(5)
Pt2 C21 C26 Cl26 0.7(9)
C24 C25 C26 C21 -3.0(11)
Cl25 C25 C26 C21 178.2(6)
C24 C25 C26 Cl26 175.1(6)
Cl25 C25 C26 Cl26 -3.7(8)
C36 C31 C32 C33 0.1(10)
Pt2 C31 C32 C33 173.4(5)
C36 C31 C32 Cl32 -179.5(5)
Pt2 C31 C32 Cl32 -6.2(8)
C31 C32 C33 C34 -2.3(10)
Cl32 C32 C33 C34 177.3(5)
C31 C32 C33 Cl33 178.1(5)
Cl32 C32 C33 Cl33 -2.2(8)
C32 C33 C34 C35 1.5(10)
Cl33 C33 C34 C35 -178.9(6)
C32 C33 C34 Cl34 -179.3(5)
Cl33 C33 C34 Cl34 0.2(8)
C33 C34 C35 C36 1.4(10)
Cl34 C34 C35 C36 -177.8(6)
C33 C34 C35 Cl35 -177.7(5)
Cl34 C34 C35 Cl35 3.1(9)
C34 C35 C36 C31 -3.8(11)
Cl35 C35 C36 C31 175.3(5)
C34 C35 C36 Cl36 176.6(5)
Cl35 C35 C36 Cl36 -4.4(8)
C32 C31 C36 C35 2.9(10)
Pt2 C31 C36 C35 -170.6(6)
C32 C31 C36 Cl36 -177.4(5)
Pt2 C31 C36 Cl36 9.1(8)
C46 C41 C42 C43 4.5(11)
Pt3 C41 C42 C43 179.2(6)
C46 C41 C42 Cl42 -175.0(5)
Pt3 C41 C42 Cl42 -0.3(8)
C41 C42 C43 C44 -2.2(12)
Cl42 C42 C43 C44 177.3(6)
C41 C42 C43 Cl43 176.7(6)
Cl42 C42 C43 Cl43 -3.9(9)
C42 C43 C44 C45 -1.2(12)
Cl43 C43 C44 C45 179.9(6)
C42 C43 C44 Cl44 -179.4(6)
Cl43 C43 C44 Cl44 1.7(10)
C43 C44 C45 C46 2.0(11)
Cl44 C44 C45 C46 -179.8(6)
C43 C44 C45 Cl45 -177.3(6)
Cl44 C44 C45 Cl45 0.9(9)
C44 C45 C46 C41 0.5(11)
Cl45 C45 C46 C41 179.8(6)
C44 C45 C46 Cl46 -179.5(6)
Cl45 C45 C46 Cl46 -0.2(9)
C42 C41 C46 C45 -3.6(10)
Pt3 C41 C46 C45 -178.3(5)
C42 C41 C46 Cl46 176.4(5)
Pt3 C41 C46 Cl46 1.7(8)
C56 C51 C52 C53 1.8(9)
Pt3 C51 C52 C53 -178.2(5)
C56 C51 C52 Cl52 -177.6(5)
Pt3 C51 C52 Cl52 2.4(7)
C51 C52 C53 C54 -0.2(10)
Cl52 C52 C53 C54 179.2(5)
C51 C52 C53 Cl53 178.8(5)
Cl52 C52 C53 Cl53 -1.7(8)
C52 C53 C54 C55 -1.8(10)
Cl53 C53 C54 C55 179.1(5)
C52 C53 C54 Cl54 176.9(5)
Cl53 C53 C54 Cl54 -2.2(8)
C53 C54 C55 C56 2.1(10)
Cl54 C54 C55 C56 -176.6(5)
C53 C54 C55 Cl55 179.2(5)
Cl54 C54 C55 Cl55 0.5(8)
C52 C51 C56 C55 -1.5(10)
Pt3 C51 C56 C55 178.5(5)
C52 C51 C56 Cl56 178.7(5)
Pt3 C51 C56 Cl56 -1.4(8)
C54 C55 C56 C51 -0.4(10)
Cl55 C55 C56 C51 -177.4(5)
C54 C55 C56 Cl56 179.5(5)
Cl55 C55 C56 Cl56 2.4(8)
C66 C61 C62 C63 1.3(11)
Pt4 C61 C62 C63 -177.1(6)
C66 C61 C62 Cl62 -178.4(5)
Pt4 C61 C62 Cl62 3.2(8)
C61 C62 C63 C64 -2.3(12)
Cl62 C62 C63 C64 177.4(6)
C61 C62 C63 Cl63 177.6(6)
Cl62 C62 C63 Cl63 -2.8(9)
C62 C63 C64 C65 1.9(12)
Cl63 C63 C64 C65 -178.0(6)
C62 C63 C64 Cl64 -177.7(6)
Cl63 C63 C64 Cl64 2.4(10)
C63 C64 C65 C66 -0.6(12)
Cl64 C64 C65 C66 179.0(6)
C63 C64 C65 Cl65 -178.1(6)
Cl64 C64 C65 Cl65 1.5(10)
C64 C65 C66 C61 -0.4(12)
Cl65 C65 C66 C61 177.1(6)
C64 C65 C66 Cl66 177.9(6)
Cl65 C65 C66 Cl66 -4.7(9)
C62 C61 C66 C65 0.1(10)
Pt4 C61 C66 C65 178.4(6)
C62 C61 C66 Cl66 -178.1(5)
Pt4 C61 C66 Cl66 0.2(9)
C76 C71 C72 C73 -5.8(10)
Pt4 C71 C72 C73 179.9(6)
C76 C71 C72 Cl72 176.8(5)
Pt4 C71 C72 Cl72 2.5(7)
C71 C72 C73 C74 4.1(11)
Cl72 C72 C73 C74 -178.5(5)
C71 C72 C73 Cl73 -178.0(5)
Cl72 C72 C73 Cl73 -0.6(9)
C72 C73 C74 C75 1.0(11)
Cl73 C73 C74 C75 -176.9(6)
C72 C73 C74 Cl74 -179.4(6)
Cl73 C73 C74 Cl74 2.6(9)
C73 C74 C75 C76 -4.0(11)
Cl74 C74 C75 C76 176.4(6)
C73 C74 C75 Cl75 178.3(6)
Cl74 C74 C75 Cl75 -1.3(9)
C74 C75 C76 C71 2.1(11)
Cl75 C75 C76 C71 179.8(5)
C74 C75 C76 Cl76 179.3(6)
Cl75 C75 C76 Cl76 -3.0(8)
C72 C71 C76 C75 2.6(9)
Pt4 C71 C76 C75 176.8(5)
C72 C71 C76 Cl76 -174.6(5)
Pt4 C71 C76 Cl76 -0.4(8)
C84 N1 C80 C81 -61.4(10)
C92 N1 C80 C81 177.4(8)
C88 N1 C80 C81 56.6(9)
N1 C80 C81 C82 175.9(9)
C80 C81 C82 C83 168.7(11)
C80 N1 C84 C85 -54.0(11)
C92 N1 C84 C85 64.8(10)
C88 N1 C84 C85 -173.9(8)
N1 C84 C85 C86 -173.8(9)
C84 C85 C86 C87 70.5(13)
C84 N1 C88 C89 176.7(7)
C80 N1 C88 C89 56.5(9)
C92 N1 C88 C89 -61.9(9)
N1 C88 C89 C90 175.6(7)
C88 C89 C90 C91 57.6(11)
C84 N1 C92 C93 66.0(11)
C80 N1 C92 C93 -173.2(9)
C88 N1 C92 C93 -53.0(11)
N1 C92 C93 C94 -178.7(10)
C92 C93 C94 C95 -179.8(12)
C108 N2 C96 C97 -61.3(10)
C100 N2 C96 C97 179.0(8)
C104 N2 C96 C97 57.7(10)
N2 C96 C97 C98 178.2(8)
C96 C97 C98 C99 -63.6(15)
C96 N2 C100 C101 175.8(8)
C108 N2 C100 C101 55.9(10)
C104 N2 C100 C101 -62.4(10)
N2 C100 C101 C102 -162.5(8)
C100 C101 C102 C103 179.8(8)
C96 N2 C104 C105 55.6(10)
C108 N2 C104 C105 176.8(8)
C100 N2 C104 C105 -62.8(11)
N2 C104 C105 C106 178.7(10)
C104 C105 C106 C107 179.1(15)
C96 N2 C108 C109 -63.2(10)
C100 N2 C108 C109 54.0(10)
C104 N2 C108 C109 174.8(8)
N2 C108 C109 C110 -176.2(8)
C108 C109 C110 C111 176.7(10)
